data_7123138
loop_
_publ_author_name
'Tsurusaki, Akihiro'
'Matsumoto, Hiroyo'
'Kamikawa, Ken'

_publ_section_title
;
 Dibenzo[b,e]phosphindolizines Synthesized by Ring-Closing Metathesis of
 Benzo[b]phospholes with Two Vinyl Tethers
;
_journal_name_full 'Chemical Communications'
_journal_paper_doi 10.1039/C9CC00463G
_journal_year 2019
_chemical_formula_moiety 'C16 H11 O P'
_chemical_formula_sum 'C16 H11 O P'
_chemical_formula_weight 250.22
_chemical_melting_point 483.6(5)
_chemical_name_systematic dibenzo[b,e]phosphindolizine-P-oxide
_space_group_crystal_system monoclinic
_space_group_IT_number 14
_space_group_name_Hall '-P 2ybc'
_space_group_name_H-M_alt 'P 1 21/c 1'
_symmetry_space_group_name_Hall '-P 2ybc'
_symmetry_space_group_name_H-M 'P 1 21/c 1'
_atom_sites_solution_hydrogens geom
_audit_creation_method SHELXL-2014/7
_audit_update_record
;
2018-12-19 deposited with the CCDC.    2019-03-11 downloaded from the CCDC.
;
_cell_angle_alpha 90
_cell_angle_beta 112.200(5)
_cell_angle_gamma 90
_cell_formula_units_Z 4
_cell_length_a 11.341(4)
_cell_length_b 9.571(3)
_cell_length_c 11.845(4)
_cell_measurement_reflns_used 3937
_cell_measurement_temperature 103(2)
_cell_measurement_theta_max 27.4816
_cell_measurement_theta_min 3.0034
_cell_volume 1190.4(7)
_computing_cell_refinement 'CrystalClear (Rigaku Inc., 2008)'
_computing_data_collection 'CrystalClear (Rigaku Inc., 2008)'
_computing_data_reduction 'CrystalClear (Rigaku Inc., 2008)'
_computing_molecular_graphics '<i>ORTEP-3</i> (Farrugia, 1997)'
_computing_publication_material '<i>SHELXL-2014/7</i> and <i>Yadokari-XG 2009</i> (Kabuto <i>et al.</i>, 2009)'
_computing_structure_refinement 'SHELXL-2014/7 (Sheldrick, 2014)'
_computing_structure_solution 'SIR2014 (Giacovazzo <i>et al.</i>, 2015)'
_diffrn_ambient_temperature 103(2)
_diffrn_detector_area_resol_mean 28.5714
_diffrn_measured_fraction_theta_full 0.997
_diffrn_measured_fraction_theta_max 0.998
_diffrn_measurement_device_type 'Saturn724+ (4x4 bin mode)'
_diffrn_measurement_method dtprofit.ref
_diffrn_radiation_detector CCD
_diffrn_radiation_monochromator Confocal
_diffrn_radiation_type MoK\a
_diffrn_radiation_wavelength 0.71075
_diffrn_reflns_av_R_equivalents 0.0269
_diffrn_reflns_av_unetI/netI 0.0201
_diffrn_reflns_Laue_measured_fraction_full 0.997
_diffrn_reflns_Laue_measured_fraction_max 0.998
_diffrn_reflns_limit_h_max 14
_diffrn_reflns_limit_h_min -14
_diffrn_reflns_limit_k_max 12
_diffrn_reflns_limit_k_min -12
_diffrn_reflns_limit_l_max 15
_diffrn_reflns_limit_l_min -15
_diffrn_reflns_number 14228
_diffrn_reflns_point_group_measured_fraction_full 0.997
_diffrn_reflns_point_group_measured_fraction_max 0.998
_diffrn_reflns_theta_full 25.242
_diffrn_reflns_theta_max 27.495
_diffrn_reflns_theta_min 3.482
_diffrn_source 'Rotating Anode'
_exptl_absorpt_coefficient_mu 0.213
_exptl_absorpt_correction_T_max 1.0000
_exptl_absorpt_correction_T_min 0.9353
_exptl_absorpt_correction_type multi-scan
_exptl_crystal_colour Yellow
_exptl_crystal_density_diffrn 1.396
_exptl_crystal_description Prism
_exptl_crystal_F_000 520
_exptl_crystal_size_max 0.220
_exptl_crystal_size_mid 0.160
_exptl_crystal_size_min 0.080
_refine_diff_density_max 0.505
_refine_diff_density_min -0.339
_refine_diff_density_rms 0.052
_refine_ls_extinction_method none
_refine_ls_goodness_of_fit_ref 1.065
_refine_ls_hydrogen_treatment constr
_refine_ls_matrix_type full
_refine_ls_number_parameters 163
_refine_ls_number_reflns 2720
_refine_ls_number_restraints 0
_refine_ls_restrained_S_all 1.065
_refine_ls_R_factor_all 0.0432
_refine_ls_R_factor_gt 0.0368
_refine_ls_shift/su_max 0.000
_refine_ls_shift/su_mean 0.000
_refine_ls_structure_factor_coef Fsqd
_refine_ls_weighting_details 'w=1/[\s^2^(Fo^2^)+(0.0492P)^2^+0.5295P] where P=(Fo^2^+2Fc^2^)/3'
_refine_ls_weighting_scheme calc
_refine_ls_wR_factor_gt 0.0898
_refine_ls_wR_factor_ref 0.0939
_reflns_Friedel_coverage 0.000
_reflns_number_gt 2403
_reflns_number_total 2720
_reflns_threshold_expression 'I > 2\s(I)'
_cod_data_source_file c9cc00463g2.cif
_cod_data_source_block compound1a
_cod_depositor_comments
;
The following automatic conversions were performed:

'_chemical_melting_point' value '210-211 \%C.' was changed to
'483.6(5)' - it was converted from degrees Celsius(C) to Kelvins(K),
the average value was taken and precision was estimated.

'_exptl_absorpt_correction_type' value 'Multi-scan' changed to
'multi-scan' according to
/home/data/users/saulius/crontab/automatic-downloads/rss-feeds/RSC/lib/dictionaries/cif_core.dic
dictionary named 'cif_core.dic' version 2.4.2 from 2011-04-26.

Automatic conversion script
Id: cif_fix_values 4973 2017-02-22 13:04:09Z antanas 
;
_cod_database_code 7123138
_shelx_shelxl_version_number 2014/7
_shelx_space_group_comment
;
The symmetry employed for this shelxl refinement is uniquely defined
by the following loop, which should always be used as a source of
symmetry information in preference to the above space-group names.
They are only intended as comments.
;
_shelx_estimated_absorpt_t_min 0.955
_shelx_estimated_absorpt_t_max 0.983

loop_
_space_group_symop_operation_xyz
'x, y, z'
'-x, y+1/2, -z+1/2'
'-x, -y, -z'
'x, -y-1/2, z-1/2'

loop_
_atom_site_label
_atom_site_type_symbol
_atom_site_fract_x
_atom_site_fract_y
_atom_site_fract_z
_atom_site_U_iso_or_equiv
_atom_site_adp_type
_atom_site_occupancy
_atom_site_site_symmetry_order
_atom_site_calc_flag
_atom_site_refinement_flags_posn
_atom_site_refinement_flags_adp
P1 P 0.68077(3) 0.72606(4) 0.69527(3) 0.01583(12) Uani 1 1 d . .
O1 O 0.71207(10) 0.85731(11) 0.76792(9) 0.0208(2) Uani 1 1 d . .
C1 C 0.52986(13) 0.73030(15) 0.56858(13) 0.0176(3) Uani 1 1 d . .
C16 C 0.81436(13) 0.66067(14) 0.66668(13) 0.0174(3) Uani 1 1 d . .
C15 C 0.84777(14) 0.70968(15) 0.57232(13) 0.0193(3) Uani 1 1 d . .
H15 H 0.7932 0.7731 0.5142 0.023 Uiso 1 1 calc R U
C2 C 0.48347(14) 0.82246(16) 0.47195(13) 0.0210(3) Uani 1 1 d . .
H2 H 0.5382 0.8897 0.4583 0.025 Uiso 1 1 calc R U
C8 C 0.63765(15) 0.57331(15) 0.75900(13) 0.0212(3) Uani 1 1 d . .
C6 C 0.44921(14) 0.63093(15) 0.59067(14) 0.0201(3) Uani 1 1 d . .
C7 C 0.51419(15) 0.54044(16) 0.69639(14) 0.0234(3) Uani 1 1 d . .
H7 H 0.4728 0.4652 0.7188 0.028 Uiso 1 1 calc R U
C14 C 0.96073(14) 0.66639(16) 0.56242(14) 0.0234(3) Uani 1 1 d . .
H14 H 0.9821 0.6978 0.4964 0.028 Uiso 1 1 calc R U
C5 C 0.32161(14) 0.62535(17) 0.51358(15) 0.0247(3) Uani 1 1 d . .
H5 H 0.2663 0.5588 0.5273 0.030 Uiso 1 1 calc R U
C4 C 0.27542(15) 0.71852(17) 0.41579(15) 0.0265(3) Uani 1 1 d . .
H4 H 0.1882 0.7151 0.3632 0.032 Uiso 1 1 calc R U
C11 C 0.89393(14) 0.56526(15) 0.75363(13) 0.0205(3) Uani 1 1 d . .
C12 C 1.00923(14) 0.52772(16) 0.74371(14) 0.0251(3) Uani 1 1 d . .
H12 H 1.0661 0.4671 0.8029 0.030 Uiso 1 1 calc R U
C13 C 1.04190(14) 0.57709(17) 0.64959(15) 0.0263(3) Uani 1 1 d . .
H13 H 1.1203 0.5497 0.6446 0.032 Uiso 1 1 calc R U
C3 C 0.35496(15) 0.81575(18) 0.39441(14) 0.0258(3) Uani 1 1 d . .
H3 H 0.3224 0.8779 0.3272 0.031 Uiso 1 1 calc R U
C9 C 0.73915(16) 0.49445(16) 0.84869(14) 0.0257(3) Uani 1 1 d . .
H9 H 0.7224 0.4411 0.9086 0.031 Uiso 1 1 calc R U
C10 C 0.85730(16) 0.49692(16) 0.84697(14) 0.0255(3) Uani 1 1 d . .
H10 H 0.9226 0.4506 0.9116 0.031 Uiso 1 1 calc R U

loop_
_atom_site_aniso_label
_atom_site_aniso_U_11
_atom_site_aniso_U_22
_atom_site_aniso_U_33
_atom_site_aniso_U_23
_atom_site_aniso_U_13
_atom_site_aniso_U_12
P1 0.01841(19) 0.01349(19) 0.01545(18) 0.00001(13) 0.00622(14) -0.00019(13)
O1 0.0220(5) 0.0167(5) 0.0224(5) -0.0039(4) 0.0069(4) 0.0002(4)
C1 0.0181(6) 0.0170(7) 0.0194(7) -0.0040(5) 0.0091(5) -0.0014(5)
C16 0.0183(6) 0.0146(7) 0.0172(6) -0.0034(5) 0.0045(5) -0.0003(5)
C15 0.0214(7) 0.0166(7) 0.0189(7) -0.0034(5) 0.0063(6) -0.0012(5)
C2 0.0206(7) 0.0216(7) 0.0206(7) -0.0009(6) 0.0075(6) -0.0023(6)
C8 0.0320(8) 0.0170(7) 0.0196(7) -0.0001(5) 0.0156(6) 0.0005(6)
C6 0.0230(7) 0.0167(7) 0.0248(7) -0.0066(6) 0.0137(6) -0.0033(6)
C7 0.0313(8) 0.0175(7) 0.0286(8) -0.0023(6) 0.0195(7) -0.0034(6)
C14 0.0245(7) 0.0232(8) 0.0245(8) -0.0077(6) 0.0115(6) -0.0051(6)
C5 0.0222(7) 0.0226(8) 0.0330(8) -0.0124(6) 0.0145(7) -0.0074(6)
C4 0.0182(7) 0.0294(8) 0.0289(8) -0.0131(7) 0.0054(6) -0.0028(6)
C11 0.0218(7) 0.0171(7) 0.0184(7) -0.0037(5) 0.0029(6) 0.0009(6)
C12 0.0213(7) 0.0219(8) 0.0249(7) -0.0036(6) 0.0004(6) 0.0049(6)
C13 0.0187(7) 0.0255(8) 0.0330(8) -0.0108(7) 0.0080(6) -0.0004(6)
C3 0.0244(8) 0.0278(8) 0.0218(7) -0.0031(6) 0.0048(6) 0.0027(6)
C9 0.0406(9) 0.0193(7) 0.0184(7) 0.0031(6) 0.0127(7) 0.0029(7)
C10 0.0347(8) 0.0191(7) 0.0185(7) 0.0009(6) 0.0053(6) 0.0058(6)

loop_
_atom_type_symbol
_atom_type_description
_atom_type_scat_dispersion_real
_atom_type_scat_dispersion_imag
_atom_type_scat_source
C C 0.0033 0.0016 'International Tables Vol C Tables 4.2.6.8 and 6.1.1.4'
H H 0.0000 0.0000 'International Tables Vol C Tables 4.2.6.8 and 6.1.1.4'
O O 0.0106 0.0060 'International Tables Vol C Tables 4.2.6.8 and 6.1.1.4'
P P 0.1023 0.0942 'International Tables Vol C Tables 4.2.6.8 and 6.1.1.4'

loop_
_geom_angle_atom_site_label_1
_geom_angle_atom_site_label_2
_geom_angle_atom_site_label_3
_geom_angle
O1 P1 C16 111.80(6)
O1 P1 C8 119.18(7)
C16 P1 C8 100.35(7)
O1 P1 C1 114.01(6)
C16 P1 C1 117.21(7)
C8 P1 C1 92.56(7)
C2 C1 C6 120.89(14)
C2 C1 P1 130.47(11)
C6 C1 P1 108.00(11)
C15 C16 C11 120.64(13)
C15 C16 P1 122.86(11)
C11 C16 P1 116.18(11)
C16 C15 C14 120.40(14)
C1 C2 C3 119.35(14)
C7 C8 C9 130.74(15)
C7 C8 P1 110.44(11)
C9 C8 P1 117.73(12)
C5 C6 C1 119.40(14)
C5 C6 C7 126.79(14)
C1 C6 C7 113.80(13)
C8 C7 C6 114.34(13)
C13 C14 C15 119.56(15)
C6 C5 C4 119.42(14)
C3 C4 C5 120.97(14)
C12 C11 C16 117.52(14)
C12 C11 C10 119.02(14)
C16 C11 C10 123.30(14)
C13 C12 C11 121.44(14)
C12 C13 C14 120.35(14)
C4 C3 C2 119.97(15)
C10 C9 C8 119.91(14)
C9 C10 C11 125.66(14)

loop_
_geom_bond_atom_site_label_1
_geom_bond_atom_site_label_2
_geom_bond_distance
P1 O1 1.4880(11)
P1 C16 1.7859(15)
P1 C8 1.7960(16)
P1 C1 1.8005(15)
C1 C2 1.382(2)
C1 C6 1.411(2)
C16 C15 1.390(2)
C16 C11 1.417(2)
C15 C14 1.393(2)
C2 C3 1.400(2)
C8 C7 1.351(2)
C8 C9 1.449(2)
C6 C5 1.390(2)
C6 C7 1.471(2)
C14 C13 1.388(2)
C5 C4 1.397(2)
C4 C3 1.384(2)
C11 C12 1.403(2)
C11 C10 1.473(2)
C12 C13 1.384(2)
C9 C10 1.348(2)

loop_
_geom_torsion_atom_site_label_1
_geom_torsion_atom_site_label_2
_geom_torsion_atom_site_label_3
_geom_torsion_atom_site_label_4
_geom_torsion
O1 P1 C1 C2 55.75(16)
C16 P1 C1 C2 -77.59(16)
C8 P1 C1 C2 179.40(14)
O1 P1 C1 C6 -114.91(10)
C16 P1 C1 C6 111.75(11)
C8 P1 C1 C6 8.74(11)
O1 P1 C16 C15 -82.68(13)
C8 P1 C16 C15 149.96(12)
C1 P1 C16 C15 51.63(14)
O1 P1 C16 C11 90.88(12)
C8 P1 C16 C11 -36.49(12)
C1 P1 C16 C11 -134.82(11)
C11 C16 C15 C14 -0.5(2)
P1 C16 C15 C14 172.78(11)
C6 C1 C2 C3 -0.7(2)
P1 C1 C2 C3 -170.32(12)
O1 P1 C8 C7 112.66(11)
C16 P1 C8 C7 -125.04(11)
C1 P1 C8 C7 -6.78(12)
O1 P1 C8 C9 -77.98(13)
C16 P1 C8 C9 44.32(13)
C1 P1 C8 C9 162.58(12)
C2 C1 C6 C5 0.4(2)
P1 C1 C6 C5 172.13(11)
C2 C1 C6 C7 179.50(13)
P1 C1 C6 C7 -8.77(15)
C9 C8 C7 C6 -164.62(15)
P1 C8 C7 C6 2.91(16)
C5 C6 C7 C8 -176.94(14)
C1 C6 C7 C8 4.04(18)
C16 C15 C14 C13 -1.9(2)
C1 C6 C5 C4 -0.2(2)
C7 C6 C5 C4 -179.15(14)
C6 C5 C4 C3 0.2(2)
C15 C16 C11 C12 2.8(2)
P1 C16 C11 C12 -170.94(11)
C15 C16 C11 C10 -172.66(14)
P1 C16 C11 C10 13.63(19)
C16 C11 C12 C13 -2.7(2)
C10 C11 C12 C13 172.92(14)
C11 C12 C13 C14 0.4(2)
C15 C14 C13 C12 2.0(2)
C5 C4 C3 C2 -0.5(2)
C1 C2 C3 C4 0.8(2)
C7 C8 C9 C10 139.64(17)
P1 C8 C9 C10 -27.2(2)
C8 C9 C10 C11 -5.4(2)
C12 C11 C10 C9 -162.36(15)
C16 C11 C10 C9 13.0(2)
